data_4308280
loop_
_publ_author_name
'Nicoleta Muresan'
'Krzysztof Chlopek'
'Thomas Weyherm\"uller'
'Frank Neese'
'Karl Wieghardt'

_publ_section_title
;
Bis(\a-diimine)nickel Complexes: Molecular and Electronic Structure of
Three Members of the Electron-Transfer Series [Ni(L)2]z (z= 0, 1+, 2+) (L =
2-Phenyl-1,4-bis(isopropyl)-1,4-diazabutadiene). A Combined Experimental
and Theoretical Study
;
_journal_name_full 'Inorganic Chemistry'
_journal_page_first 5327
_journal_page_last 5337
_journal_paper_doi 10.1021/ic700407m
_journal_volume 46
_journal_year 2007
_chemical_formula_moiety '[C28 H40 F6 N4 Ni P]+, (P F6)-'
_chemical_formula_sum 'C28 H40 F12 N4 Ni P2'
_chemical_formula_weight 781.29
_chemical_name_systematic
; 
 ? 
;
_space_group_IT_number 14
_symmetry_cell_setting monoclinic
_symmetry_space_group_name_Hall '-P 2ybc'
_symmetry_space_group_name_H-M 'P 1 21/c 1'
_atom_sites_solution_hydrogens geom
_atom_sites_solution_primary direct
_atom_sites_solution_secondary difmap
_audit_creation_method SHELXL-97
_cell_angle_alpha 90.00
_cell_angle_beta 106.408(3)
_cell_angle_gamma 90.00
_cell_formula_units_Z 4
_cell_length_a 18.8774(5)
_cell_length_b 9.7865(2)
_cell_length_c 18.6485(5)
_cell_measurement_temperature 100(2)
_cell_volume 3304.89(15)
_computing_cell_refinement 'Bruker AXS Collect Software'
_computing_data_collection 'Bruker AXS Collect Software'
_computing_data_reduction 'Bruker AXS Collect Software'
_computing_structure_refinement 'SHELXL-97 (Sheldrick, 1997)'
_computing_structure_solution 'SHELXS-97 (Sheldrick, 1990)'
_diffrn_ambient_temperature 100(2)
_diffrn_measured_fraction_theta_full 0.999
_diffrn_measured_fraction_theta_max 0.999
_diffrn_measurement_device_type 'Bruker-Nonius Kappa-CCD'
_diffrn_measurement_method '1984 images at 0.5 deg. stepwise rotation in omega and phi, 25 sec./frame'
_diffrn_radiation_monochromator graphite
_diffrn_radiation_source 'rotating anode, 50 kV, 80 mA'
_diffrn_radiation_type MoK\a
_diffrn_radiation_wavelength 0.71073
_diffrn_reflns_av_R_equivalents 0.0706
_diffrn_reflns_av_sigmaI/netI 0.0425
_diffrn_reflns_limit_h_max 26
_diffrn_reflns_limit_h_min -26
_diffrn_reflns_limit_k_max 13
_diffrn_reflns_limit_k_min -13
_diffrn_reflns_limit_l_max 26
_diffrn_reflns_limit_l_min -26
_diffrn_reflns_number 84831
_diffrn_reflns_theta_full 30.00
_diffrn_reflns_theta_max 30.00
_diffrn_reflns_theta_min 3.04
_exptl_absorpt_coefficient_mu 0.779
_exptl_absorpt_correction_T_max 0.7464
_exptl_absorpt_correction_T_min 0.6542
_exptl_absorpt_correction_type multi-scan
_exptl_crystal_colour yellow
_exptl_crystal_density_diffrn 1.570
_exptl_crystal_density_method 'not measured'
_exptl_crystal_description 'transparent parallelepiped'
_exptl_crystal_F_000 1608
_exptl_crystal_size_max 0.2
_exptl_crystal_size_mid 0.2
_exptl_crystal_size_min 0.1
_refine_diff_density_max 0.728
_refine_diff_density_min -0.501
_refine_diff_density_rms 0.072
_refine_ls_extinction_method none
_refine_ls_goodness_of_fit_ref 1.018
_refine_ls_hydrogen_treatment mixed
_refine_ls_matrix_type full
_refine_ls_number_parameters 461
_refine_ls_number_reflns 9630
_refine_ls_number_restraints 25
_refine_ls_restrained_S_all 1.017
_refine_ls_R_factor_all 0.0690
_refine_ls_R_factor_gt 0.0418
_refine_ls_shift/su_max 0.004
_refine_ls_shift/su_mean 0.000
_refine_ls_structure_factor_coef Fsqd
_refine_ls_weighting_details 'calc w=1/[\s^2^(Fo^2^)+(0.0351P)^2^+3.0490P] where P=(Fo^2^+2Fc^2^)/3'
_refine_ls_weighting_scheme calc
_refine_ls_wR_factor_gt 0.0845
_refine_ls_wR_factor_ref 0.0948
_reflns_number_gt 7136
_reflns_number_total 9630
_reflns_threshold_expression >2sigma(I)
_cod_data_source_file ic700407m-file002_3.cif
_cod_data_source_block 3
_cod_depositor_comments
;
The following automatic conversions were performed:
'_symmetry_cell_setting' value 'Monoclinic' changed to 'monoclinic'
according to '/home/saulius/struct/CIF-dictionaries/cif_core.dic'
dictionary named 'cif_core.dic' version 2.4.1 from
2010-06-29.

'_exptl_absorpt_correction_type' value 'Multi-Scan' changed
to 'multi-scan' according to
'/home/saulius/struct/CIF-dictionaries/cif_core.dic' dictionary named
'cif_core.dic' version 2.4.1 from 2010-06-29.

Automatic conversion script
Id: cif_fix_enum 1527 2010-12-29 10:47:43Z saulius 
;
_cod_original_cell_volume 3304.88(14)
_cod_database_code 4308280

loop_
_symmetry_equiv_pos_as_xyz
'x, y, z'
'-x, y+1/2, -z+1/2'
'-x, -y, -z'
'x, -y-1/2, z-1/2'

loop_
_atom_site_label
_atom_site_type_symbol
_atom_site_fract_x
_atom_site_fract_y
_atom_site_fract_z
_atom_site_U_iso_or_equiv
_atom_site_adp_type
_atom_site_occupancy
_atom_site_symmetry_multiplicity
_atom_site_calc_flag
_atom_site_refinement_flags
_atom_site_disorder_assembly
_atom_site_disorder_group
Ni1 Ni 0.267232(13) 1.17866(2) 1.123888(13) 0.01554(6) Uani 1 1 d . A .
N1 N 0.33362(9) 1.03257(16) 1.09996(8) 0.0168(3) Uani 1 1 d . . .
C2 C 0.31387(10) 0.99935(18) 1.03009(10) 0.0161(4) Uani 1 1 d . . .
C3 C 0.24783(11) 1.07396(19) 0.98263(10) 0.0179(4) Uani 1 1 d . . .
H3 H 0.2298 1.0564 0.9305 0.022 Uiso 1 1 calc R . .
N4 N 0.21665(9) 1.16093(16) 1.01379(8) 0.0165(3) Uani 1 1 d . . .
C5 C 0.15088(11) 1.2394(2) 0.96919(11) 0.0204(4) Uani 1 1 d . . .
H5 H 0.1237 1.2731 1.0047 0.025 Uiso 1 1 calc R . .
C6 C 0.17723(13) 1.3635(2) 0.93536(13) 0.0310(5) Uani 1 1 d . . .
H6A H 0.2112 1.4167 0.9750 0.046 Uiso 1 1 calc R . .
H6B H 0.1347 1.4202 0.9101 0.046 Uiso 1 1 calc R . .
H6C H 0.2029 1.3338 0.8991 0.046 Uiso 1 1 calc R . .
C7 C 0.09764(12) 1.1526(2) 0.91066(13) 0.0319(5) Uani 1 1 d . . .
H7A H 0.1200 1.1298 0.8707 0.048 Uiso 1 1 calc R . .
H7B H 0.0518 1.2035 0.8896 0.048 Uiso 1 1 calc R . .
H7C H 0.0867 1.0682 0.9338 0.048 Uiso 1 1 calc R . .
C8 C 0.39337(11) 0.9578(2) 1.15499(11) 0.0216(4) Uani 1 1 d . . .
H8 H 0.4095 0.8795 1.1289 0.026 Uiso 1 1 calc R . .
C9 C 0.45919(12) 1.0523(2) 1.18537(12) 0.0305(5) Uani 1 1 d . . .
H9A H 0.4754 1.0892 1.1438 0.046 Uiso 1 1 calc R . .
H9B H 0.4997 1.0008 1.2190 0.046 Uiso 1 1 calc R . .
H9C H 0.4448 1.1276 1.2129 0.046 Uiso 1 1 calc R . .
C10 C 0.36252(14) 0.9009(2) 1.21612(11) 0.0289(5) Uani 1 1 d . . .
H10A H 0.3508 0.9765 1.2453 0.043 Uiso 1 1 calc R . .
H10B H 0.3993 0.8412 1.2491 0.043 Uiso 1 1 calc R . .
H10C H 0.3176 0.8484 1.1933 0.043 Uiso 1 1 calc R . .
C11 C 0.34713(11) 0.89411(18) 0.99228(10) 0.0168(4) Uani 1 1 d . . .
C12 C 0.29961(12) 0.8063(2) 0.94178(11) 0.0221(4) Uani 1 1 d . . .
H12 H 0.2477 0.8169 0.9317 0.026 Uiso 1 1 calc R . .
C13 C 0.32782(13) 0.7036(2) 0.90629(12) 0.0266(5) Uani 1 1 d . . .
H13 H 0.2953 0.6431 0.8727 0.032 Uiso 1 1 calc R . .
C14 C 0.40341(12) 0.6900(2) 0.92004(11) 0.0253(4) Uani 1 1 d . . .
H14 H 0.4229 0.6191 0.8964 0.030 Uiso 1 1 calc R . .
C15 C 0.45065(12) 0.7795(2) 0.96816(11) 0.0231(4) Uani 1 1 d . . .
H15 H 0.5025 0.7711 0.9764 0.028 Uiso 1 1 calc R . .
C16 C 0.42318(11) 0.8809(2) 1.00435(11) 0.0197(4) Uani 1 1 d . . .
H16 H 0.4561 0.9416 1.0374 0.024 Uiso 1 1 calc R . .
N21 N 0.18588(9) 1.24681(16) 1.16307(8) 0.0165(3) Uani 1 1 d . . .
C22 C 0.18868(10) 1.37723(19) 1.17465(10) 0.0155(4) Uani 1 1 d . . .
C23 C 0.25123(11) 1.4473(2) 1.15525(10) 0.0185(4) Uani 1 1 d . A .
H23 H 0.2576 1.5434 1.1609 0.022 Uiso 1 1 calc R . .
N24 N 0.29581(9) 1.37574(17) 1.13099(9) 0.0190(3) Uani 1 1 d D . .
C25 C 0.36637(12) 1.4304(2) 1.12241(14) 0.0224(5) Uani 0.9121(17) 1 d PD A 1
H25 H 0.4072 1.3793 1.1582 0.027 Uiso 0.9121(17) 1 calc PR A 1
C26 C 0.37894(15) 1.5815(2) 1.14079(16) 0.0271(6) Uani 0.9121(17) 1 d PD A 1
H26A H 0.3757 1.5984 1.1916 0.041 Uiso 0.9121(17) 1 calc PR A 1
H26B H 0.3412 1.6354 1.1051 0.041 Uiso 0.9121(17) 1 calc PR A 1
H26C H 0.4280 1.6081 1.1375 0.041 Uiso 0.9121(17) 1 calc PR A 1
C27 C 0.37159(15) 1.3995(3) 1.04467(15) 0.0318(6) Uani 0.9121(17) 1 d PD A 1
H27A H 0.3635 1.3016 1.0345 0.048 Uiso 0.9121(17) 1 calc PR A 1
H27B H 0.4207 1.4249 1.0411 0.048 Uiso 0.9121(17) 1 calc PR A 1
H27C H 0.3339 1.4518 1.0080 0.048 Uiso 0.9121(17) 1 calc PR A 1
C25X C 0.3421(10) 1.4507(18) 1.0904(11) 0.0224(5) Uani 0.0879(17) 1 d PD A 2
H25X H 0.3189 1.4474 1.0351 0.027 Uiso 0.0879(17) 1 calc PR A 2
C26X C 0.3567(17) 1.598(2) 1.1174(19) 0.0271(6) Uani 0.0879(17) 1 d PD A 2
H26D H 0.3111 1.6509 1.1002 0.041 Uiso 0.0879(17) 1 calc PR A 2
H26E H 0.3947 1.6376 1.0972 0.041 Uiso 0.0879(17) 1 calc PR A 2
H26F H 0.3739 1.5991 1.1721 0.041 Uiso 0.0879(17) 1 calc PR A 2
C27X C 0.4120(12) 1.365(2) 1.1125(15) 0.0318(6) Uani 0.0879(17) 1 d PD A 2
H27D H 0.4003 1.2707 1.0957 0.048 Uiso 0.0879(17) 1 calc PR A 2
H27E H 0.4325 1.3665 1.1670 0.048 Uiso 0.0879(17) 1 calc PR A 2
H27F H 0.4482 1.4026 1.0892 0.048 Uiso 0.0879(17) 1 calc PR A 2
C28 C 0.13392(11) 1.1542(2) 1.18505(11) 0.0201(4) Uani 1 1 d . . .
H28 H 0.1095 1.2037 1.2185 0.024 Uiso 1 1 calc R . .
C29 C 0.07534(12) 1.1042(2) 1.11520(12) 0.0296(5) Uani 1 1 d . . .
H29A H 0.0480 1.1827 1.0884 0.044 Uiso 1 1 calc R . .
H29B H 0.0411 1.0423 1.1299 0.044 Uiso 1 1 calc R . .
H29C H 0.0994 1.0557 1.0825 0.044 Uiso 1 1 calc R . .
C30 C 0.17781(12) 1.0340(2) 1.22694(12) 0.0267(5) Uani 1 1 d . . .
H30A H 0.1995 0.9826 1.1933 0.040 Uiso 1 1 calc R . .
H30B H 0.1450 0.9742 1.2451 0.040 Uiso 1 1 calc R . .
H30C H 0.2173 1.0679 1.2695 0.040 Uiso 1 1 calc R . .
C31 C 0.14019(11) 1.46197(19) 1.20675(10) 0.0175(4) Uani 1 1 d . . .
C32 C 0.06319(11) 1.4523(2) 1.18148(11) 0.0223(4) Uani 1 1 d . . .
H32 H 0.0406 1.3873 1.1442 0.027 Uiso 1 1 calc R . .
C33 C 0.01998(12) 1.5373(2) 1.21083(12) 0.0269(5) Uani 1 1 d . . .
H33 H -0.0323 1.5297 1.1940 0.032 Uiso 1 1 calc R . .
C34 C 0.05238(12) 1.6339(2) 1.26469(12) 0.0276(5) Uani 1 1 d . . .
H34 H 0.0223 1.6922 1.2845 0.033 Uiso 1 1 calc R . .
C35 C 0.12831(12) 1.6452(2) 1.28939(11) 0.0244(4) Uani 1 1 d . . .
H35 H 0.1504 1.7114 1.3261 0.029 Uiso 1 1 calc R . .
C36 C 0.17254(11) 1.5600(2) 1.26077(11) 0.0200(4) Uani 1 1 d . . .
H36 H 0.2248 1.5683 1.2778 0.024 Uiso 1 1 calc R . .
P40 P 0.36304(3) 1.27622(6) 1.33892(3) 0.02201(11) Uani 1 1 d . . .
F41 F 0.34030(7) 1.21112(12) 1.25424(6) 0.0243(3) Uani 1 1 d . . .
F42 F 0.44744(8) 1.25257(19) 1.34351(9) 0.0504(4) Uani 1 1 d . . .
F43 F 0.38447(8) 1.33939(13) 1.42096(7) 0.0345(3) Uani 1 1 d . . .
F44 F 0.27779(7) 1.30272(13) 1.33050(7) 0.0294(3) Uani 1 1 d . . .
F45 F 0.35693(9) 1.12795(13) 1.37058(7) 0.0419(4) Uani 1 1 d . . .
F46 F 0.36667(8) 1.42435(13) 1.30318(8) 0.0391(3) Uani 1 1 d . . .
P50 P 0.13083(4) 0.78809(10) 0.52771(6) 0.02555(18) Uani 0.9121(17) 1 d PD A 1
F51 F 0.05318(9) 0.73373(18) 0.53217(10) 0.0445(4) Uani 0.9121(17) 1 d PD A 1
F52 F 0.16431(11) 0.76324(16) 0.61571(9) 0.0455(5) Uani 0.9121(17) 1 d PD A 1
F53 F 0.21005(9) 0.84183(16) 0.52411(10) 0.0425(4) Uani 0.9121(17) 1 d PD A 1
F54 F 0.09859(11) 0.8121(2) 0.43944(9) 0.0439(5) Uani 0.9121(17) 1 d PD A 1
F55 F 0.15407(11) 0.63539(15) 0.51191(11) 0.0453(4) Uani 0.9121(17) 1 d PD A 1
F56 F 0.10949(12) 0.94122(17) 0.54312(14) 0.0344(4) Uani 0.9121(17) 1 d PD A 1
P50X P 0.1133(5) 0.7847(11) 0.5245(6) 0.02555(18) Uani 0.0879(17) 1 d PD A 2
F51X F 0.0272(6) 0.8006(17) 0.4964(9) 0.0445(4) Uani 0.0879(17) 1 d PD A 2
F52X F 0.1075(10) 0.7467(15) 0.6060(6) 0.0455(5) Uani 0.0879(17) 1 d PD A 2
F53X F 0.2021(6) 0.7693(16) 0.5546(9) 0.0425(4) Uani 0.0879(17) 1 d PD A 2
F54X F 0.1211(11) 0.823(2) 0.4434(8) 0.0439(5) Uani 0.0879(17) 1 d PD A 2
F55X F 0.1076(9) 0.6267(11) 0.5019(9) 0.0453(4) Uani 0.0879(17) 1 d PD A 2
F56X F 0.1232(12) 0.9424(12) 0.5481(14) 0.0344(4) Uani 0.0879(17) 1 d PD A 2

loop_
_atom_site_aniso_label
_atom_site_aniso_U_11
_atom_site_aniso_U_22
_atom_site_aniso_U_33
_atom_site_aniso_U_23
_atom_site_aniso_U_13
_atom_site_aniso_U_12
Ni1 0.01834(12) 0.01316(11) 0.01608(11) -0.00114(9) 0.00646(9) 0.00131(9)
N1 0.0206(8) 0.0140(7) 0.0165(7) 0.0006(6) 0.0063(6) 0.0016(6)
C2 0.0188(9) 0.0126(8) 0.0184(9) 0.0005(7) 0.0074(7) -0.0008(7)
C3 0.0210(10) 0.0173(9) 0.0157(8) -0.0001(7) 0.0055(7) -0.0013(7)
N4 0.0183(8) 0.0146(8) 0.0174(7) 0.0015(6) 0.0064(6) 0.0003(6)
C5 0.0200(10) 0.0219(10) 0.0191(9) 0.0005(8) 0.0049(8) 0.0068(8)
C6 0.0305(12) 0.0232(11) 0.0372(12) 0.0090(9) 0.0061(10) 0.0055(9)
C7 0.0239(11) 0.0272(12) 0.0358(12) -0.0013(10) -0.0058(9) 0.0025(9)
C8 0.0266(10) 0.0199(10) 0.0166(9) -0.0007(7) 0.0035(8) 0.0106(8)
C9 0.0243(11) 0.0400(13) 0.0241(10) -0.0090(9) 0.0019(9) 0.0072(10)
C10 0.0481(14) 0.0205(10) 0.0194(10) 0.0023(8) 0.0114(9) 0.0099(10)
C11 0.0229(10) 0.0133(8) 0.0156(8) 0.0014(7) 0.0077(7) 0.0028(7)
C12 0.0240(10) 0.0210(10) 0.0207(9) -0.0019(8) 0.0054(8) 0.0012(8)
C13 0.0323(12) 0.0214(10) 0.0247(10) -0.0081(8) 0.0058(9) -0.0016(9)
C14 0.0347(12) 0.0198(10) 0.0231(10) -0.0039(8) 0.0108(9) 0.0063(9)
C15 0.0235(10) 0.0246(10) 0.0229(10) -0.0017(8) 0.0090(8) 0.0047(8)
C16 0.0229(10) 0.0181(9) 0.0185(9) -0.0017(7) 0.0065(8) 0.0009(8)
N21 0.0153(8) 0.0180(8) 0.0156(7) -0.0010(6) 0.0036(6) -0.0025(6)
C22 0.0159(9) 0.0174(9) 0.0125(8) -0.0006(7) 0.0030(7) 0.0012(7)
C23 0.0213(10) 0.0157(9) 0.0196(9) -0.0019(7) 0.0073(7) -0.0009(7)
N24 0.0202(8) 0.0160(8) 0.0230(8) -0.0021(6) 0.0098(7) -0.0023(6)
C25 0.0184(11) 0.0183(11) 0.0336(13) -0.0011(10) 0.0124(10) -0.0013(9)
C26 0.0225(15) 0.0185(11) 0.0433(17) -0.0051(11) 0.0143(11) -0.0053(10)
C27 0.0336(14) 0.0302(13) 0.0391(14) -0.0043(11) 0.0223(11) -0.0074(11)
C25X 0.0184(11) 0.0183(11) 0.0336(13) -0.0011(10) 0.0124(10) -0.0013(9)
C26X 0.0225(15) 0.0185(11) 0.0433(17) -0.0051(11) 0.0143(11) -0.0053(10)
C27X 0.0336(14) 0.0302(13) 0.0391(14) -0.0043(11) 0.0223(11) -0.0074(11)
C28 0.0197(9) 0.0204(10) 0.0230(9) -0.0040(8) 0.0103(8) -0.0051(8)
C29 0.0263(11) 0.0333(12) 0.0295(11) -0.0071(9) 0.0084(9) -0.0114(9)
C30 0.0314(12) 0.0193(10) 0.0326(11) 0.0006(9) 0.0142(9) -0.0033(9)
C31 0.0195(9) 0.0175(9) 0.0163(8) 0.0019(7) 0.0066(7) 0.0040(7)
C32 0.0223(10) 0.0245(10) 0.0203(9) 0.0024(8) 0.0066(8) 0.0020(8)
C33 0.0197(10) 0.0346(12) 0.0271(10) 0.0069(9) 0.0077(8) 0.0076(9)
C34 0.0299(12) 0.0313(11) 0.0261(10) 0.0054(9) 0.0154(9) 0.0134(9)
C35 0.0327(12) 0.0221(10) 0.0189(9) -0.0008(8) 0.0083(8) 0.0066(9)
C36 0.0205(10) 0.0199(9) 0.0193(9) 0.0003(7) 0.0051(7) 0.0043(8)
P40 0.0221(3) 0.0191(2) 0.0240(3) -0.0044(2) 0.0051(2) 0.0018(2)
F41 0.0280(6) 0.0227(6) 0.0235(6) -0.0014(5) 0.0090(5) 0.0045(5)
F42 0.0232(7) 0.0732(11) 0.0502(9) -0.0241(8) 0.0030(6) 0.0076(7)
F43 0.0389(8) 0.0324(7) 0.0270(6) -0.0107(6) 0.0010(6) 0.0050(6)
F44 0.0257(7) 0.0361(7) 0.0283(6) -0.0035(5) 0.0105(5) 0.0049(5)
F45 0.0771(11) 0.0176(6) 0.0266(7) 0.0036(5) 0.0078(7) 0.0083(7)
F46 0.0555(9) 0.0240(7) 0.0410(8) -0.0028(6) 0.0188(7) -0.0123(6)
P50 0.0281(5) 0.0210(3) 0.0298(3) -0.0070(2) 0.0117(4) -0.0022(3)
F51 0.0378(10) 0.0481(10) 0.0544(11) -0.0113(8) 0.0239(8) -0.0123(8)
F52 0.0689(13) 0.0286(8) 0.0322(8) 0.0024(7) 0.0031(8) -0.0041(8)
F53 0.0344(8) 0.0291(9) 0.0696(12) -0.0121(8) 0.0237(8) -0.0082(7)
F54 0.0613(14) 0.0443(10) 0.0264(7) -0.0109(7) 0.0130(8) -0.0094(10)
F55 0.0510(11) 0.0194(7) 0.0734(12) -0.0136(7) 0.0307(10) -0.0043(7)
F56 0.0469(12) 0.0248(7) 0.0346(8) -0.0054(6) 0.0169(9) 0.0047(7)
P50X 0.0281(5) 0.0210(3) 0.0298(3) -0.0070(2) 0.0117(4) -0.0022(3)
F51X 0.0378(10) 0.0481(10) 0.0544(11) -0.0113(8) 0.0239(8) -0.0123(8)
F52X 0.0689(13) 0.0286(8) 0.0322(8) 0.0024(7) 0.0031(8) -0.0041(8)
F53X 0.0344(8) 0.0291(9) 0.0696(12) -0.0121(8) 0.0237(8) -0.0082(7)
F54X 0.0613(14) 0.0443(10) 0.0264(7) -0.0109(7) 0.0130(8) -0.0094(10)
F55X 0.0510(11) 0.0194(7) 0.0734(12) -0.0136(7) 0.0307(10) -0.0043(7)
F56X 0.0469(12) 0.0248(7) 0.0346(8) -0.0054(6) 0.0169(9) 0.0047(7)

loop_
_atom_type_symbol
_atom_type_description
_atom_type_scat_dispersion_real
_atom_type_scat_dispersion_imag
_atom_type_scat_source
C C 0.0033 0.0016 'International Tables Vol C Tables 4.2.6.8 and 6.1.1.4'
H H 0.0000 0.0000 'International Tables Vol C Tables 4.2.6.8 and 6.1.1.4'
N N 0.0061 0.0033 'International Tables Vol C Tables 4.2.6.8 and 6.1.1.4'
F F 0.0171 0.0103 'International Tables Vol C Tables 4.2.6.8 and 6.1.1.4'
P P 0.1023 0.0942 'International Tables Vol C Tables 4.2.6.8 and 6.1.1.4'
Ni Ni 0.3393 1.1124 'International Tables Vol C Tables 4.2.6.8 and 6.1.1.4'

loop_
_geom_angle_atom_site_label_1
_geom_angle_atom_site_label_2
_geom_angle_atom_site_label_3
_geom_angle
_geom_angle_site_symmetry_1
_geom_angle_site_symmetry_3
_geom_angle_publ_flag
N21 Ni1 N24 82.77(7) . . ?
N21 Ni1 N4 102.14(6) . . ?
N24 Ni1 N4 101.09(7) . . ?
N21 Ni1 N1 154.55(7) . . ?
N24 Ni1 N1 121.48(7) . . ?
N4 Ni1 N1 81.93(6) . . ?
C2 N1 C8 121.30(16) . . ?
C2 N1 Ni1 112.24(13) . . ?
C8 N1 Ni1 126.14(12) . . ?
N1 C2 C11 127.86(17) . . ?
N1 C2 C3 115.34(16) . . ?
C11 C2 C3 116.77(16) . . ?
N4 C3 C2 118.27(17) . . ?
C3 N4 C5 120.70(16) . . ?
C3 N4 Ni1 112.22(13) . . ?
C5 N4 Ni1 127.06(12) . . ?
N4 C5 C6 108.91(17) . . ?
N4 C5 C7 112.89(16) . . ?
C6 C5 C7 112.20(18) . . ?
N1 C8 C9 109.76(17) . . ?
N1 C8 C10 108.70(17) . . ?
C9 C8 C10 112.78(18) . . ?
C16 C11 C12 119.16(17) . . ?
C16 C11 C2 122.82(17) . . ?
C12 C11 C2 118.01(18) . . ?
C13 C12 C11 120.4(2) . . ?
C14 C13 C12 119.73(19) . . ?
C13 C14 C15 120.05(19) . . ?
C16 C15 C14 120.6(2) . . ?
C15 C16 C11 119.94(18) . . ?
C22 N21 C28 123.99(16) . . ?
C22 N21 Ni1 113.09(13) . . ?
C28 N21 Ni1 122.51(12) . . ?
N21 C22 C31 128.27(18) . . ?
N21 C22 C23 114.23(17) . . ?
C31 C22 C23 117.46(16) . . ?
N24 C23 C22 118.68(17) . . ?
C23 N24 C25 122.90(17) . . ?
C23 N24 C25X 116.6(8) . . ?
C25 N24 C25X 26.0(8) . . ?
C23 N24 Ni1 111.23(13) . . ?
C25 N24 Ni1 125.05(13) . . ?
C25X N24 Ni1 128.6(8) . . ?
N24 C25 C27 109.54(19) . . ?
N24 C25 C26 114.41(19) . . ?
C27 C25 C26 111.3(2) . . ?
N24 C25X C27X 100.2(13) . . ?
N24 C25X C26X 111.8(19) . . ?
C27X C25X C26X 111.6(13) . . ?
N21 C28 C30 108.01(16) . . ?
N21 C28 C29 109.67(16) . . ?
C30 C28 C29 110.36(17) . . ?
C32 C31 C36 119.29(18) . . ?
C32 C31 C22 121.87(18) . . ?
C36 C31 C22 118.73(17) . . ?
C33 C32 C31 119.9(2) . . ?
C32 C33 C34 120.5(2) . . ?
C35 C34 C33 119.94(19) . . ?
C34 C35 C36 120.3(2) . . ?
C35 C36 C31 120.02(19) . . ?
F45 P40 F42 91.38(10) . . ?
F45 P40 F43 91.32(7) . . ?
F42 P40 F43 91.50(8) . . ?
F45 P40 F44 90.45(8) . . ?
F42 P40 F44 177.34(9) . . ?
F43 P40 F44 90.39(7) . . ?
F45 P40 F46 177.34(8) . . ?
F42 P40 F46 89.67(9) . . ?
F43 P40 F46 91.10(8) . . ?
F44 P40 F46 88.42(8) . . ?
F45 P40 F41 88.64(7) . . ?
F42 P40 F41 88.92(7) . . ?
F43 P40 F41 179.58(8) . . ?
F44 P40 F41 89.20(7) . . ?
F46 P40 F41 88.93(7) . . ?
F51 P50 F56 91.23(11) . . ?
F51 P50 F52 89.91(11) . . ?
F56 P50 F52 90.27(11) . . ?
F51 P50 F54 90.84(10) . . ?
F56 P50 F54 90.29(10) . . ?
F52 P50 F54 179.05(12) . . ?
F51 P50 F53 179.22(13) . . ?
F56 P50 F53 89.16(10) . . ?
F52 P50 F53 89.42(11) . . ?
F54 P50 F53 89.82(10) . . ?
F51 P50 F55 90.11(10) . . ?
F56 P50 F55 178.65(11) . . ?
F52 P50 F55 89.85(10) . . ?
F54 P50 F55 89.57(11) . . ?
F53 P50 F55 89.50(9) . . ?
F51X P50X F55X 91.2(8) . . ?
F51X P50X F52X 89.8(8) . . ?
F55X P50X F52X 90.4(7) . . ?
F51X P50X F56X 91.5(8) . . ?
F55X P50X F56X 177.3(10) . . ?
F52X P50X F56X 89.8(8) . . ?
F51X P50X F54X 91.4(8) . . ?
F55X P50X F54X 89.8(8) . . ?
F52X P50X F54X 178.8(10) . . ?
F56X P50X F54X 89.9(9) . . ?
F51X P50X F53X 179.1(9) . . ?
F55X P50X F53X 89.3(8) . . ?
F52X P50X F53X 89.5(8) . . ?
F56X P50X F53X 88.0(8) . . ?
F54X P50X F53X 89.3(8) . . ?

loop_
_geom_bond_atom_site_label_1
_geom_bond_atom_site_label_2
_geom_bond_distance
_geom_bond_site_symmetry_2
_geom_bond_publ_flag
Ni1 N21 1.9928(16) . ?
Ni1 N24 1.9971(16) . ?
Ni1 N4 2.0125(16) . ?
Ni1 N1 2.0323(16) . ?
N1 C2 1.291(2) . ?
N1 C8 1.486(2) . ?
C2 C11 1.484(3) . ?
C2 C3 1.499(3) . ?
C3 N4 1.266(2) . ?
N4 C5 1.497(2) . ?
C5 C6 1.516(3) . ?
C5 C7 1.518(3) . ?
C8 C9 1.524(3) . ?
C8 C10 1.524(3) . ?
C11 C16 1.395(3) . ?
C11 C12 1.397(3) . ?
C12 C13 1.389(3) . ?
C13 C14 1.383(3) . ?
C14 C15 1.384(3) . ?
C15 C16 1.381(3) . ?
N21 C22 1.293(2) . ?
N21 C28 1.476(2) . ?
C22 C31 1.481(3) . ?
C22 C23 1.496(3) . ?
C23 N24 1.272(2) . ?
N24 C25 1.485(3) . ?
N24 C25X 1.500(10) . ?
C25 C27 1.511(3) . ?
C25 C26 1.521(3) . ?
C25X C27X 1.519(10) . ?
C25X C26X 1.523(10) . ?
C28 C30 1.521(3) . ?
C28 C29 1.531(3) . ?
C31 C32 1.399(3) . ?
C31 C36 1.401(3) . ?
C32 C33 1.382(3) . ?
C33 C34 1.389(3) . ?
C34 C35 1.381(3) . ?
C35 C36 1.388(3) . ?
P40 F45 1.5830(14) . ?
P40 F42 1.5881(15) . ?
P40 F43 1.5928(13) . ?
P40 F44 1.5935(13) . ?
P40 F46 1.6050(14) . ?
P40 F41 1.6434(13) . ?
P50 F51 1.5835(17) . ?
P50 F56 1.5987(16) . ?
P50 F52 1.6018(17) . ?
P50 F54 1.6028(17) . ?
P50 F53 1.6044(17) . ?
P50 F55 1.6080(16) . ?
P50X F51X 1.568(8) . ?
P50X F55X 1.599(8) . ?
P50X F52X 1.599(8) . ?
P50X F56X 1.601(8) . ?
P50X F54X 1.605(8) . ?
P50X F53X 1.617(8) . ?
